data_4511184
loop_
_publ_author_name
'Mukherjee, Sudarshana'
'Lan, Yanhua'
'Kostakis, George E.'
'Cl\'erac, Rodolphe'
'Anson, Christopher E.'
'Powell, Annie K.'

_publ_section_title
;
 Influence of Water Ligands on Structural Diversity: From a
 One-Dimensional Linear Coordination Polymer to Three-Dimensional
 Ferrimagnetic Diamondoid Metal&#x2212;Organic Frameworks
;
_journal_issue 1
_journal_name_full 'Crystal Growth &amp; Design'
_journal_page_first 577
_journal_paper_doi 10.1021/cg800879c
_journal_volume 9
_journal_year 2009
_chemical_formula_sum 'C53 H52 Mn3 N4 O15'
_chemical_formula_weight 1149.81
_chemical_name_systematic
; 
 ? 
;
_space_group_IT_number 14
_symmetry_cell_setting monoclinic
_symmetry_space_group_name_Hall '-P 2ybc'
_symmetry_space_group_name_H-M 'P 1 21/c 1'
_atom_sites_solution_hydrogens geom
_atom_sites_solution_primary direct
_atom_sites_solution_secondary difmap
_audit_creation_method SHELXL-97
_cell_angle_alpha 90.00
_cell_angle_beta 93.780(12)
_cell_angle_gamma 90.00
_cell_formula_units_Z 4
_cell_length_a 18.888(3)
_cell_length_b 13.7658(14)
_cell_length_c 20.054(3)
_cell_measurement_reflns_used 9781
_cell_measurement_temperature 150(2)
_cell_measurement_theta_max 24.76
_cell_measurement_theta_min 1.79
_cell_volume 5202.9(13)
_computing_cell_refinement 'X-Area 1.09 (Stoe & Cie GmbH, 2000)'
_computing_data_collection 'WinXpose 1.05 (Stoe & Cie GmbH, 2000)'
_computing_data_reduction 'X-Area 1.09 (Stoe & Cie GmbH, 2000)'
_computing_molecular_graphics 'SHELXTL 6.14 (BrukerAXS Inc., 2003)'
_computing_publication_material 'SHELXTL 6.14 (BrukerAXS Inc., 2003)'
_computing_structure_refinement 'SHELXTL 6.14 (BrukerAXS Inc., 2003)'
_computing_structure_solution 'SHELXTL 6.14 (BrukerAXS Inc., 2003)'
_diffrn_ambient_temperature 150(2)
_diffrn_detector_area_resol_mean 6.667
_diffrn_measured_fraction_theta_full 1.000
_diffrn_measured_fraction_theta_max 1.000
_diffrn_measurement_device_type 'Stoe IPDS II'
_diffrn_measurement_method 'area detector'
_diffrn_radiation_monochromator graphite
_diffrn_radiation_source 'rotating anode'
_diffrn_radiation_type MoK\a
_diffrn_radiation_wavelength 0.71073
_diffrn_reflns_av_R_equivalents 0.1682
_diffrn_reflns_av_sigmaI/netI 0.1283
_diffrn_reflns_limit_h_max 17
_diffrn_reflns_limit_h_min -17
_diffrn_reflns_limit_k_max 13
_diffrn_reflns_limit_k_min -13
_diffrn_reflns_limit_l_max 19
_diffrn_reflns_limit_l_min -19
_diffrn_reflns_number 17781
_diffrn_reflns_theta_full 19.78
_diffrn_reflns_theta_max 19.78
_diffrn_reflns_theta_min 1.80
_exptl_absorpt_coefficient_mu 0.789
_exptl_absorpt_correction_type none
_exptl_crystal_colour black
_exptl_crystal_density_diffrn 1.468
_exptl_crystal_density_method 'not measured'
_exptl_crystal_description block
_exptl_crystal_F_000 2372
_exptl_crystal_size_max 0.05
_exptl_crystal_size_mid 0.04
_exptl_crystal_size_min 0.04
_refine_diff_density_max 0.710
_refine_diff_density_min -0.600
_refine_diff_density_rms 0.112
_refine_ls_extinction_method none
_refine_ls_goodness_of_fit_ref 1.038
_refine_ls_hydrogen_treatment mixed
_refine_ls_matrix_type full
_refine_ls_number_parameters 693
_refine_ls_number_reflns 4704
_refine_ls_number_restraints 6
_refine_ls_restrained_S_all 1.038
_refine_ls_R_factor_all 0.1384
_refine_ls_R_factor_gt 0.0856
_refine_ls_shift/su_max 0.000
_refine_ls_shift/su_mean 0.000
_refine_ls_structure_factor_coef Fsqd
_refine_ls_weighting_details 'calc w=1/[\s^2^(Fo^2^)+(0.1007P)^2^+0.0000P] where P=(Fo^2^+2Fc^2^)/3'
_refine_ls_weighting_scheme calc
_refine_ls_wR_factor_gt 0.1808
_refine_ls_wR_factor_ref 0.2082
_reflns_number_gt 2867
_reflns_number_total 4704
_reflns_threshold_expression >2sigma(I)
_cod_data_source_file cg800879c_si_001.cif
_cod_data_source_block msa538
_cod_original_cell_volume 5203.0(13)
_cod_original_sg_symbol_H-M 'P 21/c'
_cod_database_code 4511184

loop_
_symmetry_equiv_pos_as_xyz
'x, y, z'
'-x, y+1/2, -z+1/2'
'-x, -y, -z'
'x, -y-1/2, z-1/2'

loop_
_atom_site_label
_atom_site_type_symbol
_atom_site_fract_x
_atom_site_fract_y
_atom_site_fract_z
_atom_site_U_iso_or_equiv
_atom_site_adp_type
_atom_site_occupancy
_atom_site_symmetry_multiplicity
_atom_site_calc_flag
_atom_site_refinement_flags
Mn1 Mn 0.27196(9) 0.25334(13) 0.26402(8) 0.0392(5) Uani 1 1 d .
Mn2 Mn 0.5000 0.0000 0.5000 0.0593(9) Uani 1 2 d S
Mn3 Mn 0.0000 0.0000 0.5000 0.0427(7) Uani 1 2 d S
Mn4 Mn 0.26808(10) 0.23916(14) 0.51201(10) 0.0528(6) Uani 1 1 d D
O1 O 0.2567(4) 0.3851(6) 0.2363(4) 0.048(2) Uani 1 1 d .
C1 C 0.2323(6) 0.4562(8) 0.2776(7) 0.041(3) Uani 1 1 d .
C2 C 0.2275(6) 0.4488(8) 0.3451(6) 0.035(3) Uani 1 1 d .
C3 C 0.2037(6) 0.5317(9) 0.3807(6) 0.044(3) Uani 1 1 d .
H3A H 0.1994 0.5268 0.4265 0.053 Uiso 1 1 calc R
C4 C 0.1870(6) 0.6182(9) 0.3490(6) 0.039(3) Uani 1 1 d .
C5 C 0.1910(6) 0.6197(9) 0.2790(7) 0.048(3) Uani 1 1 d .
H5A H 0.1769 0.6760 0.2561 0.058 Uiso 1 1 calc R
C6 C 0.2145(6) 0.5426(8) 0.2426(6) 0.038(3) Uani 1 1 d .
H6A H 0.2185 0.5474 0.1968 0.045 Uiso 1 1 calc R
C7 C 0.2459(6) 0.3608(10) 0.3848(7) 0.039(3) Uani 1 1 d .
O2 O 0.2648(4) 0.2832(6) 0.3557(4) 0.045(2) Uani 1 1 d .
O3 O 0.2418(4) 0.3620(5) 0.4473(4) 0.050(2) Uani 1 1 d .
C8 C 0.1623(7) 0.7054(9) 0.3871(6) 0.059(4) Uani 1 1 d .
H8A H 0.1629 0.6900 0.4338 0.088 Uiso 1 1 calc R
H8B H 0.1149 0.7222 0.3710 0.088 Uiso 1 1 calc R
H8C H 0.1933 0.7593 0.3807 0.088 Uiso 1 1 calc R
O4 O 0.2843(4) 0.1222(5) 0.2923(4) 0.042(2) Uani 1 1 d .
C9 C 0.2803(6) 0.0431(9) 0.2512(7) 0.047(3) Uani 1 1 d .
C10 C 0.2758(6) 0.0488(9) 0.1814(6) 0.040(3) Uani 1 1 d .
C11 C 0.2728(6) -0.0408(10) 0.1461(7) 0.048(3) Uani 1 1 d .
H11A H 0.2681 -0.0386 0.0996 0.058 Uiso 1 1 calc R
C12 C 0.2764(6) -0.1297(9) 0.1760(7) 0.046(3) Uani 1 1 d .
C13 C 0.2816(6) -0.1314(9) 0.2459(7) 0.049(3) Uani 1 1 d .
H13A H 0.2827 -0.1913 0.2674 0.059 Uiso 1 1 calc R
C14 C 0.2851(6) -0.0476(9) 0.2845(6) 0.042(3) Uani 1 1 d .
H14A H 0.2904 -0.0510 0.3309 0.051 Uiso 1 1 calc R
C15 C 0.2739(6) 0.1394(10) 0.1423(8) 0.046(3) Uani 1 1 d .
O5 O 0.2804(4) 0.2209(6) 0.1733(4) 0.048(2) Uani 1 1 d .
O6 O 0.2667(5) 0.1372(6) 0.0808(5) 0.055(2) Uani 1 1 d .
C16 C 0.2774(7) -0.2235(9) 0.1361(7) 0.062(4) Uani 1 1 d .
H16A H 0.2732 -0.2088 0.0892 0.093 Uiso 1 1 calc R
H16B H 0.2383 -0.2638 0.1472 0.093 Uiso 1 1 calc R
H16C H 0.3212 -0.2572 0.1468 0.093 Uiso 1 1 calc R
O7 O 0.5721(4) 0.0831(6) 0.5266(5) 0.059(3) Uani 1 1 d .
C17 C 0.5699(6) 0.1801(11) 0.5405(7) 0.056(4) Uani 1 1 d .
C18 C 0.5070(6) 0.2346(9) 0.5347(6) 0.044(3) Uani 1 1 d .
C19 C 0.5119(7) 0.3353(10) 0.5490(6) 0.053(4) Uani 1 1 d .
H19A H 0.4708 0.3725 0.5454 0.064 Uiso 1 1 calc R
C20 C 0.5733(8) 0.3789(10) 0.5674(8) 0.068(4) Uani 1 1 d .
C21 C 0.6346(8) 0.3242(12) 0.5748(8) 0.077(5) Uani 1 1 d .
H21A H 0.6775 0.3541 0.5876 0.093 Uiso 1 1 calc R
C22 C 0.6324(7) 0.2217(10) 0.5629(7) 0.063(4) Uani 1 1 d .
H22A H 0.6730 0.1841 0.5704 0.075 Uiso 1 1 calc R
C23 C 0.4356(7) 0.1977(10) 0.5150(6) 0.048(3) Uani 1 1 d .
O8 O 0.4274(4) 0.1081(6) 0.4967(5) 0.062(3) Uani 1 1 d .
O9 O 0.3824(4) 0.2512(6) 0.5131(5) 0.062(2) Uani 1 1 d .
C24 C 0.5806(9) 0.4920(11) 0.5786(9) 0.096(5) Uani 1 1 d .
H24A H 0.5347 0.5218 0.5722 0.143 Uiso 1 1 calc R
H24B H 0.6115 0.5185 0.5471 0.143 Uiso 1 1 calc R
H24C H 0.6000 0.5045 0.6232 0.143 Uiso 1 1 calc R
O10 O -0.0564(4) 0.1081(6) 0.4798(4) 0.044(2) Uani 1 1 d .
C25 C -0.0333(6) 0.1984(9) 0.4645(5) 0.038(3) Uani 1 1 d .
C26 C 0.0365(6) 0.2298(9) 0.4740(5) 0.040(3) Uani 1 1 d .
C27 C 0.0517(6) 0.3276(9) 0.4560(6) 0.042(3) Uani 1 1 d .
H27A H 0.0984 0.3494 0.4607 0.050 Uiso 1 1 calc R
C28 C -0.0002(7) 0.3905(9) 0.4318(6) 0.046(3) Uani 1 1 d .
C29 C -0.0689(7) 0.3593(9) 0.4230(6) 0.049(3) Uani 1 1 d .
H29A H -0.1043 0.4017 0.4068 0.059 Uiso 1 1 calc R
C30 C -0.0858(6) 0.2626(10) 0.4385(6) 0.050(3) Uani 1 1 d .
H30A H -0.1324 0.2410 0.4315 0.060 Uiso 1 1 calc R
C31 C 0.0957(7) 0.1709(10) 0.4993(6) 0.046(3) Uani 1 1 d .
O11 O 0.0867(4) 0.0767(6) 0.5102(4) 0.046(2) Uani 1 1 d .
O12 O 0.1557(5) 0.2060(6) 0.5098(5) 0.064(3) Uani 1 1 d .
C32 C 0.0190(7) 0.4962(9) 0.4135(7) 0.061(4) Uani 1 1 d .
H32A H -0.0232 0.5300 0.3973 0.091 Uiso 1 1 calc R
H32B H 0.0524 0.4955 0.3794 0.091 Uiso 1 1 calc R
H32C H 0.0396 0.5287 0.4524 0.091 Uiso 1 1 calc R
O13 O 0.2807(5) 0.1221(7) 0.5869(4) 0.060(3) Uani 1 1 d D
H131 H 0.283(8) 0.131(11) 0.632(2) 0.090 Uiso 1 1 d D
H132 H 0.253(5) 0.074(7) 0.593(6) 0.090 Uiso 1 1 d D
O14 O 0.2855(6) 0.1156(7) 0.4421(5) 0.071(3) Uani 1 1 d D
H141 H 0.300(8) 0.063(7) 0.463(6) 0.106 Uiso 1 1 d D
H142 H 0.289(8) 0.120(10) 0.398(2) 0.106 Uiso 1 1 d D
N1 N 0.3936(5) 0.2808(6) 0.2738(5) 0.038(2) Uani 1 1 d .
C41 C 0.4316(7) 0.2913(8) 0.2198(6) 0.046(3) Uani 1 1 d .
H41A H 0.4088 0.2879 0.1774 0.056 Uiso 1 1 calc R
C42 C 0.5040(8) 0.3073(10) 0.2263(8) 0.059(4) Uani 1 1 d .
H42A H 0.5292 0.3134 0.1882 0.071 Uiso 1 1 calc R
C43 C 0.5385(7) 0.3139(10) 0.2870(8) 0.059(4) Uani 1 1 d .
H43A H 0.5869 0.3268 0.2914 0.071 Uiso 1 1 calc R
C44 C 0.5003(7) 0.3012(10) 0.3423(7) 0.057(4) Uani 1 1 d .
H44A H 0.5227 0.3035 0.3850 0.068 Uiso 1 1 calc R
C45 C 0.4280(7) 0.2848(8) 0.3332(7) 0.046(3) Uani 1 1 d .
H45A H 0.4023 0.2762 0.3708 0.055 Uiso 1 1 calc R
N2 N 0.1482(5) 0.2302(7) 0.2462(5) 0.045(3) Uani 1 1 d .
C46 C 0.1088(7) 0.2139(8) 0.2979(7) 0.050(3) Uani 1 1 d .
H46A H 0.1315 0.2109 0.3405 0.060 Uiso 1 1 calc R
C47 C 0.0353(7) 0.2012(9) 0.2915(6) 0.049(3) Uani 1 1 d .
H47A H 0.0083 0.1930 0.3282 0.058 Uiso 1 1 calc R
C48 C 0.0060(7) 0.2015(9) 0.2278(7) 0.054(4) Uani 1 1 d .
H48A H -0.0426 0.1910 0.2205 0.064 Uiso 1 1 calc R
C49 C 0.0456(7) 0.2168(8) 0.1739(7) 0.046(3) Uani 1 1 d .
H49A H 0.0244 0.2174 0.1307 0.055 Uiso 1 1 calc R
C50 C 0.1163(7) 0.2311(8) 0.1851(6) 0.045(3) Uani 1 1 d .
H50A H 0.1434 0.2420 0.1488 0.054 Uiso 1 1 calc R
N3 N 0.4822(7) -0.0277(7) 0.6082(6) 0.061(3) Uani 1 1 d .
C51 C 0.5363(8) -0.0384(9) 0.6545(10) 0.064(4) Uani 1 1 d .
H51A H 0.5822 -0.0318 0.6409 0.077 Uiso 1 1 calc R
C52 C 0.5282(8) -0.0587(9) 0.7210(10) 0.070(4) Uani 1 1 d .
H52A H 0.5677 -0.0682 0.7503 0.084 Uiso 1 1 calc R
C53 C 0.4617(10) -0.0649(10) 0.7432(8) 0.073(4) Uani 1 1 d .
H53A H 0.4542 -0.0796 0.7874 0.087 Uiso 1 1 calc R
C54 C 0.4060(8) -0.0480(11) 0.6963(11) 0.080(5) Uani 1 1 d .
H54A H 0.3599 -0.0482 0.7099 0.096 Uiso 1 1 calc R
C55 C 0.4166(8) -0.0315(11) 0.6320(10) 0.073(4) Uani 1 1 d .
H55A H 0.3773 -0.0223 0.6023 0.088 Uiso 1 1 calc R
N4 N -0.0160(6) 0.0201(7) 0.6111(6) 0.054(3) Uani 1 1 d .
C56 C 0.0378(7) 0.0231(9) 0.6573(8) 0.054(4) Uani 1 1 d .
H56A H 0.0831 0.0107 0.6440 0.065 Uiso 1 1 calc R
C57 C 0.0303(7) 0.0440(9) 0.7253(7) 0.046(3) Uani 1 1 d .
H57A H 0.0697 0.0475 0.7555 0.056 Uiso 1 1 calc R
C58 C -0.0358(8) 0.0587(9) 0.7454(7) 0.053(4) Uani 1 1 d .
H58A H -0.0429 0.0726 0.7899 0.064 Uiso 1 1 calc R
C59 C -0.0926(8) 0.0527(10) 0.6986(8) 0.060(4) Uani 1 1 d .
H59A H -0.1385 0.0614 0.7116 0.072 Uiso 1 1 calc R
C60 C -0.0815(7) 0.0340(9) 0.6330(7) 0.052(4) Uani 1 1 d .
H60A H -0.1205 0.0308 0.6023 0.062 Uiso 1 1 calc R
O61 O 0.2035(5) -0.0427(8) 0.5643(5) 0.074(3) Uani 1 1 d .
H61 H 0.1609 -0.0356 0.5547 0.111 Uiso 1 1 calc R
C61 C 0.2333(8) -0.0894(12) 0.5140(8) 0.083(5) Uani 1 1 d .
H61A H 0.2509 -0.0426 0.4837 0.124 Uiso 1 1 calc R
H61B H 0.1983 -0.1296 0.4906 0.124 Uiso 1 1 calc R
H61C H 0.2717 -0.1291 0.5319 0.124 Uiso 1 1 calc R

loop_
_atom_site_aniso_label
_atom_site_aniso_U_11
_atom_site_aniso_U_22
_atom_site_aniso_U_33
_atom_site_aniso_U_23
_atom_site_aniso_U_13
_atom_site_aniso_U_12
Mn1 0.0516(11) 0.0267(11) 0.0397(10) 0.0027(8) 0.0049(8) 0.0013(9)
Mn2 0.0389(16) 0.0337(18) 0.103(2) -0.0224(16) -0.0162(15) 0.0084(14)
Mn3 0.0318(14) 0.0384(17) 0.0578(17) 0.0102(13) 0.0027(12) -0.0001(13)
Mn4 0.0471(12) 0.0321(12) 0.0785(14) -0.0009(11) -0.0024(10) 0.0022(10)
O1 0.061(5) 0.023(5) 0.060(5) 0.014(4) 0.004(4) 0.002(4)
C1 0.041(7) 0.013(8) 0.069(10) -0.008(7) -0.006(7) 0.002(6)
C2 0.044(7) 0.029(8) 0.032(8) 0.005(6) -0.006(6) -0.007(6)
C3 0.052(8) 0.051(10) 0.030(7) -0.007(7) 0.005(6) -0.008(7)
C4 0.039(7) 0.031(8) 0.047(9) 0.002(7) 0.005(6) -0.001(6)
C5 0.034(7) 0.033(9) 0.075(11) 0.005(7) -0.005(7) -0.013(6)
C6 0.050(8) 0.013(7) 0.051(8) 0.003(6) 0.005(6) 0.000(6)
C7 0.025(7) 0.045(10) 0.047(9) 0.009(8) 0.006(6) -0.011(6)
O2 0.058(5) 0.031(5) 0.048(5) 0.000(4) 0.011(4) 0.003(4)
O3 0.074(6) 0.028(5) 0.049(6) -0.002(4) 0.012(5) -0.005(4)
C8 0.077(10) 0.031(8) 0.068(9) -0.006(7) 0.001(7) 0.006(7)
O4 0.056(5) 0.021(5) 0.048(5) 0.011(4) -0.001(4) 0.007(4)
C9 0.029(7) 0.044(10) 0.067(10) -0.005(8) 0.001(6) 0.000(6)
C10 0.042(7) 0.038(9) 0.042(9) -0.011(7) 0.003(6) -0.006(6)
C11 0.027(7) 0.057(11) 0.060(9) 0.001(8) 0.000(6) 0.001(6)
C12 0.042(8) 0.040(10) 0.056(10) 0.006(7) -0.004(6) 0.011(6)
C13 0.038(8) 0.030(9) 0.079(11) 0.006(8) 0.000(7) 0.006(6)
C14 0.052(8) 0.026(8) 0.049(8) 0.012(7) 0.000(6) -0.003(6)
C15 0.043(8) 0.040(10) 0.056(10) 0.005(9) 0.008(7) 0.001(7)
O5 0.055(5) 0.035(6) 0.053(5) 0.008(5) 0.004(4) -0.008(4)
O6 0.070(6) 0.055(6) 0.040(6) -0.001(5) 0.007(5) 0.002(5)
C16 0.069(9) 0.038(9) 0.077(9) -0.015(7) -0.009(7) -0.010(7)
O7 0.041(5) 0.030(6) 0.105(7) -0.027(5) -0.018(5) 0.004(4)
C17 0.029(8) 0.063(11) 0.076(10) -0.011(8) -0.007(7) -0.003(8)
C18 0.038(8) 0.031(9) 0.062(8) -0.007(6) 0.003(6) -0.006(7)
C19 0.045(9) 0.043(10) 0.069(9) 0.001(7) -0.006(7) 0.010(7)
C20 0.051(10) 0.036(9) 0.114(13) 0.001(8) -0.002(9) 0.000(9)
C21 0.048(10) 0.073(13) 0.110(13) -0.020(9) -0.008(8) -0.025(9)
C22 0.044(9) 0.039(10) 0.103(11) -0.019(8) -0.012(8) 0.000(7)
C23 0.045(9) 0.043(10) 0.058(9) 0.000(7) 0.006(7) 0.013(8)
O8 0.044(5) 0.026(6) 0.112(8) -0.023(5) -0.018(5) 0.026(4)
O9 0.046(5) 0.021(5) 0.119(8) -0.004(5) 0.000(5) 0.014(5)
C24 0.090(12) 0.043(10) 0.150(16) -0.001(10) -0.015(11) -0.011(9)
O10 0.025(4) 0.036(6) 0.071(6) 0.018(4) 0.008(4) 0.011(4)
C25 0.039(8) 0.040(9) 0.033(7) 0.004(6) -0.001(6) 0.002(7)
C26 0.024(7) 0.053(10) 0.044(7) 0.009(6) 0.002(6) 0.009(7)
C27 0.039(7) 0.041(9) 0.048(8) -0.010(6) 0.021(6) -0.003(7)
C28 0.040(8) 0.036(8) 0.063(9) 0.006(6) 0.016(7) 0.008(7)
C29 0.052(10) 0.039(9) 0.059(9) 0.012(7) 0.014(7) 0.014(7)
C30 0.041(8) 0.062(11) 0.048(8) 0.003(7) 0.010(6) 0.002(8)
C31 0.029(8) 0.042(10) 0.069(9) -0.007(7) 0.005(7) -0.014(7)
O11 0.032(5) 0.033(6) 0.072(6) 0.007(4) 0.003(4) 0.001(4)
O12 0.048(6) 0.037(6) 0.103(8) 0.019(5) -0.020(5) -0.002(5)
C32 0.059(8) 0.035(8) 0.087(10) 0.012(7) -0.004(7) 0.006(7)
O13 0.088(7) 0.047(6) 0.043(5) 0.005(5) -0.014(5) 0.003(5)
O14 0.102(8) 0.053(7) 0.057(6) -0.001(5) 0.003(6) -0.008(6)
N1 0.050(6) 0.028(6) 0.037(6) 0.004(4) 0.002(6) -0.003(5)
C41 0.067(10) 0.026(7) 0.048(9) 0.000(6) 0.014(8) -0.009(6)
C42 0.057(10) 0.053(9) 0.070(11) 0.027(8) 0.015(8) -0.006(7)
C43 0.048(9) 0.059(10) 0.071(11) 0.001(8) 0.001(9) -0.014(7)
C44 0.044(9) 0.054(9) 0.069(11) 0.009(7) -0.022(8) 0.000(7)
C45 0.068(10) 0.023(7) 0.048(9) 0.005(6) 0.013(7) 0.003(6)
N2 0.057(6) 0.032(6) 0.049(7) -0.006(5) 0.016(7) -0.005(5)
C46 0.066(10) 0.031(8) 0.052(9) -0.001(6) -0.001(8) -0.005(7)
C47 0.062(10) 0.053(9) 0.031(8) 0.009(6) 0.003(7) -0.008(7)
C48 0.051(8) 0.042(9) 0.069(11) 0.009(7) 0.008(9) -0.007(7)
C49 0.045(9) 0.038(8) 0.053(9) -0.003(6) -0.009(7) 0.006(6)
C50 0.062(10) 0.042(8) 0.031(8) 0.001(6) 0.003(7) 0.005(7)
N3 0.046(7) 0.034(7) 0.103(10) -0.023(6) -0.009(8) 0.004(5)
C51 0.057(10) 0.033(9) 0.102(13) -0.016(8) 0.007(11) 0.004(7)
C52 0.063(12) 0.026(8) 0.120(16) -0.008(9) -0.001(10) -0.003(7)
C53 0.087(13) 0.048(10) 0.083(11) -0.016(8) 0.006(12) 0.009(9)
C54 0.048(10) 0.064(11) 0.129(17) -0.020(11) 0.014(12) 0.006(8)
C55 0.053(12) 0.067(11) 0.099(15) -0.007(9) 0.001(10) 0.011(8)
N4 0.039(7) 0.039(7) 0.081(8) 0.011(6) -0.004(7) -0.002(5)
C56 0.045(9) 0.037(8) 0.082(12) 0.022(7) 0.015(9) 0.012(7)
C57 0.041(9) 0.048(9) 0.050(9) 0.017(6) 0.000(7) -0.002(6)
C58 0.059(10) 0.035(8) 0.067(9) -0.004(7) 0.006(9) 0.007(7)
C59 0.057(10) 0.050(9) 0.076(11) 0.013(8) 0.016(9) 0.011(7)
C60 0.048(10) 0.045(9) 0.060(10) 0.017(7) -0.005(7) -0.005(7)
O61 0.049(6) 0.092(8) 0.082(7) -0.005(6) 0.001(5) -0.006(6)
C61 0.082(12) 0.076(12) 0.088(13) 0.011(10) -0.013(10) -0.007(9)

loop_
_atom_type_symbol
_atom_type_description
_atom_type_scat_dispersion_real
_atom_type_scat_dispersion_imag
_atom_type_scat_source
C C 0.0033 0.0016 'International Tables Vol C Tables 4.2.6.8 and 6.1.1.4'
H H 0.0000 0.0000 'International Tables Vol C Tables 4.2.6.8 and 6.1.1.4'
N N 0.0061 0.0033 'International Tables Vol C Tables 4.2.6.8 and 6.1.1.4'
O O 0.0106 0.0060 'International Tables Vol C Tables 4.2.6.8 and 6.1.1.4'
Mn Mn 0.3368 0.7283 'International Tables Vol C Tables 4.2.6.8 and 6.1.1.4'

loop_
_geom_angle_atom_site_label_1
_geom_angle_atom_site_label_2
_geom_angle_atom_site_label_3
_geom_angle
_geom_angle_site_symmetry_1
_geom_angle_site_symmetry_3
O5 Mn1 O2 178.6(4) . .
O5 Mn1 O4 92.7(3) . .
O2 Mn1 O4 86.1(3) . .
O5 Mn1 O1 88.0(4) . .
O2 Mn1 O1 93.3(4) . .
O4 Mn1 O1 178.3(3) . .
O5 Mn1 N1 88.5(3) . .
O2 Mn1 N1 90.9(3) . .
O4 Mn1 N1 91.6(3) . .
O1 Mn1 N1 90.0(3) . .
O5 Mn1 N2 88.2(3) . .
O2 Mn1 N2 92.5(3) . .
O4 Mn1 N2 91.0(3) . .
O1 Mn1 N2 87.4(3) . .
N1 Mn1 N2 175.9(4) . .
O7 Mn2 O7 179.999(1) . 3_656
O7 Mn2 O8 92.3(4) . .
O7 Mn2 O8 87.7(4) 3_656 .
O7 Mn2 O8 87.7(4) . 3_656
O7 Mn2 O8 92.3(4) 3_656 3_656
O8 Mn2 O8 179.999(1) . 3_656
O7 Mn2 N3 91.1(4) . 3_656
O7 Mn2 N3 88.9(4) 3_656 3_656
O8 Mn2 N3 89.3(4) . 3_656
O8 Mn2 N3 90.7(4) 3_656 3_656
O7 Mn2 N3 88.9(4) . .
O7 Mn2 N3 91.1(4) 3_656 .
O8 Mn2 N3 90.7(4) . .
O8 Mn2 N3 89.3(4) 3_656 .
N3 Mn2 N3 179.998(2) 3_656 .
O10 Mn3 O10 179.998(2) . 3_556
O10 Mn3 O11 93.2(3) . .
O10 Mn3 O11 86.8(3) 3_556 .
O10 Mn3 O11 86.8(3) . 3_556
O10 Mn3 O11 93.2(3) 3_556 3_556
O11 Mn3 O11 179.997(1) . 3_556
O10 Mn3 N4 90.2(4) . .
O10 Mn3 N4 89.8(4) 3_556 .
O11 Mn3 N4 89.8(4) . .
O11 Mn3 N4 90.2(4) 3_556 .
O10 Mn3 N4 89.8(4) . 3_556
O10 Mn3 N4 90.2(4) 3_556 3_556
O11 Mn3 N4 90.2(4) . 3_556
O11 Mn3 N4 89.8(4) 3_556 3_556
N4 Mn3 N4 180.0(5) . 3_556
O9 Mn4 O12 172.2(3) . .
O9 Mn4 O3 97.7(3) . .
O12 Mn4 O3 88.1(3) . .
O9 Mn4 O6 89.3(3) . 4_566
O12 Mn4 O6 97.1(3) . 4_566
O3 Mn4 O6 76.1(3) . 4_566
O9 Mn4 O13 89.3(3) . .
O12 Mn4 O13 85.5(3) . .
O3 Mn4 O13 170.9(4) . .
O6 Mn4 O13 98.3(3) 4_566 .
O9 Mn4 O14 82.9(4) . .
O12 Mn4 O14 90.6(4) . .
O3 Mn4 O14 104.7(3) . .
O6 Mn4 O14 172.2(4) 4_566 .
O13 Mn4 O14 81.9(3) . .
C1 O1 Mn1 123.2(7) . .
C2 C1 O1 126.0(10) . .
C2 C1 C6 121.7(11) . .
O1 C1 C6 112.2(11) . .
C1 C2 C3 118.5(10) . .
C1 C2 C7 124.4(11) . .
C3 C2 C7 117.1(11) . .
C4 C3 C2 121.9(10) . .
C4 C3 H3A 119.0 . .
C2 C3 H3A 119.0 . .
C3 C4 C5 116.5(11) . .
C3 C4 C8 121.4(11) . .
C5 C4 C8 122.0(11) . .
C6 C5 C4 123.8(12) . .
C6 C5 H5A 118.1 . .
C4 C5 H5A 118.1 . .
C5 C6 C1 117.4(11) . .
C5 C6 H6A 121.3 . .
C1 C6 H6A 121.3 . .
O3 C7 O2 120.1(11) . .
O3 C7 C2 119.8(12) . .
O2 C7 C2 120.1(11) . .
C7 O2 Mn1 131.5(8) . .
C7 O3 Mn4 123.9(8) . .
C4 C8 H8A 109.5 . .
C4 C8 H8B 109.5 . .
H8A C8 H8B 109.5 . .
C4 C8 H8C 109.5 . .
H8A C8 H8C 109.5 . .
H8B C8 H8C 109.5 . .
C9 O4 Mn1 125.3(7) . .
O4 C9 C10 123.7(11) . .
O4 C9 C14 114.9(11) . .
C10 C9 C14 121.3(12) . .
C9 C10 C11 116.6(12) . .
C9 C10 C15 125.4(12) . .
C11 C10 C15 118.1(12) . .
C12 C11 C10 124.1(12) . .
C12 C11 H11A 118.0 . .
C10 C11 H11A 118.0 . .
C11 C12 C13 117.0(12) . .
C11 C12 C16 122.2(12) . .
C13 C12 C16 120.7(12) . .
C14 C13 C12 122.9(12) . .
C14 C13 H13A 118.6 . .
C12 C13 H13A 118.6 . .
C13 C14 C9 118.1(11) . .
C13 C14 H14A 121.0 . .
C9 C14 H14A 121.0 . .
O6 C15 O5 120.4(11) . .
O6 C15 C10 120.7(12) . .
O5 C15 C10 118.9(12) . .
C15 O5 Mn1 131.3(8) . .
C15 O6 Mn4 127.3(8) . 4_565
C12 C16 H16A 109.5 . .
C12 C16 H16B 109.5 . .
H16A C16 H16B 109.5 . .
C12 C16 H16C 109.5 . .
H16A C16 H16C 109.5 . .
H16B C16 H16C 109.5 . .
C17 O7 Mn2 129.6(7) . .
C22 C17 O7 116.2(11) . .
C22 C17 C18 120.8(13) . .
O7 C17 C18 122.9(11) . .
C17 C18 C19 117.5(11) . .
C17 C18 C23 126.4(12) . .
C19 C18 C23 116.0(11) . .
C20 C19 C18 122.7(12) . .
C20 C19 H19A 118.6 . .
C18 C19 H19A 118.6 . .
C19 C20 C21 119.4(13) . .
C19 C20 C24 123.3(13) . .
C21 C20 C24 117.3(13) . .
C20 C21 C22 120.3(13) . .
C20 C21 H21A 119.9 . .
C22 C21 H21A 119.9 . .
C17 C22 C21 119.1(13) . .
C17 C22 H22A 120.5 . .
C21 C22 H22A 120.5 . .
O9 C23 O8 118.2(11) . .
O9 C23 C18 121.9(12) . .
O8 C23 C18 119.8(11) . .
C23 O8 Mn2 128.6(8) . .
C23 O9 Mn4 139.3(8) . .
C20 C24 H24A 109.5 . .
C20 C24 H24B 109.5 . .
H24A C24 H24B 109.5 . .
C20 C24 H24C 109.5 . .
H24A C24 H24C 109.5 . .
H24B C24 H24C 109.5 . .
C25 O10 Mn3 126.3(7) . .
O10 C25 C26 124.8(11) . .
O10 C25 C30 115.4(10) . .
C26 C25 C30 119.8(12) . .
C25 C26 C27 117.7(11) . .
C25 C26 C31 125.4(12) . .
C27 C26 C31 116.9(11) . .
C28 C27 C26 122.2(11) . .
C28 C27 H27A 118.9 . .
C26 C27 H27A 118.9 . .
C29 C28 C27 119.8(12) . .
C29 C28 C32 119.9(11) . .
C27 C28 C32 120.3(11) . .
C28 C29 C30 119.7(12) . .
C28 C29 H29A 120.1 . .
C30 C29 H29A 120.1 . .
C25 C30 C29 120.8(11) . .
C25 C30 H30A 119.6 . .
C29 C30 H30A 119.6 . .
O12 C31 O11 118.6(11) . .
O12 C31 C26 121.3(12) . .
O11 C31 C26 120.1(11) . .
C31 O11 Mn3 128.9(7) . .
C31 O12 Mn4 166.0(9) . .
C28 C32 H32A 109.5 . .
C28 C32 H32B 109.5 . .
H32A C32 H32B 109.5 . .
C28 C32 H32C 109.5 . .
H32A C32 H32C 109.5 . .
H32B C32 H32C 109.5 . .
Mn4 O13 H131 125(10) . .
Mn4 O13 H132 128(5) . .
H131 O13 H132 88(10) . .
Mn4 O14 H141 112(9) . .
Mn4 O14 H142 126(9) . .
H141 O14 H142 120(8) . .
C45 N1 C41 117.7(11) . .
C45 N1 Mn1 120.5(8) . .
C41 N1 Mn1 121.8(8) . .
N1 C41 C42 121.2(12) . .
N1 C41 H41A 119.4 . .
C42 C41 H41A 119.4 . .
C43 C42 C41 120.9(13) . .
C43 C42 H42A 119.6 . .
C41 C42 H42A 119.6 . .
C42 C43 C44 118.3(13) . .
C42 C43 H43A 120.9 . .
C44 C43 H43A 120.9 . .
C43 C44 C45 118.8(13) . .
C43 C44 H44A 120.6 . .
C45 C44 H44A 120.6 . .
N1 C45 C44 123.1(12) . .
N1 C45 H45A 118.4 . .
C44 C45 H45A 118.4 . .
C50 N2 C46 118.4(10) . .
C50 N2 Mn1 121.5(8) . .
C46 N2 Mn1 120.1(9) . .
N2 C46 C47 123.4(12) . .
N2 C46 H46A 118.3 . .
C47 C46 H46A 118.3 . .
C48 C47 C46 115.4(12) . .
C48 C47 H47A 122.3 . .
C46 C47 H47A 122.3 . .
C47 C48 C49 122.2(12) . .
C47 C48 H48A 118.9 . .
C49 C48 H48A 118.9 . .
C50 C49 C48 118.4(12) . .
C50 C49 H49A 120.8 . .
C48 C49 H49A 120.8 . .
N2 C50 C49 122.3(11) . .
N2 C50 H50A 118.9 . .
C49 C50 H50A 118.9 . .
C51 N3 C55 115.0(13) . .
C51 N3 Mn2 122.0(11) . .
C55 N3 Mn2 122.9(11) . .
N3 C51 C52 124.2(14) . .
N3 C51 H51A 117.9 . .
C52 C51 H51A 117.9 . .
C53 C52 C51 119.5(15) . .
C53 C52 H52A 120.3 . .
C51 C52 H52A 120.3 . .
C52 C53 C54 116.3(16) . .
C52 C53 H53A 121.8 . .
C54 C53 H53A 121.8 . .
C55 C54 C53 121.9(15) . .
C55 C54 H54A 119.1 . .
C53 C54 H54A 119.1 . .
C54 C55 N3 123.0(15) . .
C54 C55 H55A 118.5 . .
N3 C55 H55A 118.5 . .
C56 N4 C60 116.3(11) . .
C56 N4 Mn3 122.6(9) . .
C60 N4 Mn3 121.0(9) . .
N4 C56 C57 124.0(11) . .
N4 C56 H56A 118.0 . .
C57 C56 H56A 118.0 . .
C58 C57 C56 118.2(12) . .
C58 C57 H57A 120.9 . .
C56 C57 H57A 120.9 . .
C57 C58 C59 118.6(13) . .
C57 C58 H58A 120.7 . .
C59 C58 H58A 120.7 . .
C60 C59 C58 120.2(12) . .
C60 C59 H59A 119.9 . .
C58 C59 H59A 119.9 . .
N4 C60 C59 122.6(12) . .
N4 C60 H60A 118.7 . .
C59 C60 H60A 118.7 . .
C61 O61 H61 109.5 . .
O61 C61 H61A 109.5 . .
O61 C61 H61B 109.5 . .
H61A C61 H61B 109.5 . .
O61 C61 H61C 109.5 . .
H61A C61 H61C 109.5 . .
H61B C61 H61C 109.5 . .

loop_
_geom_bond_atom_site_label_1
_geom_bond_atom_site_label_2
_geom_bond_distance
_geom_bond_site_symmetry_2
Mn1 O5 1.891(9) .
Mn1 O2 1.897(8) .
Mn1 O4 1.901(7) .
Mn1 O1 1.913(8) .
Mn1 N1 2.324(9) .
Mn1 N2 2.363(10) .
Mn2 O7 1.831(8) .
Mn2 O7 1.831(8) 3_656
Mn2 O8 2.022(7) .
Mn2 O8 2.022(7) 3_656
Mn2 N3 2.250(13) 3_656
Mn2 N3 2.250(13) .
Mn3 O10 1.860(7) .
Mn3 O10 1.860(7) 3_556
Mn3 O11 1.948(8) .
Mn3 O11 1.948(8) 3_556
Mn3 N4 2.285(11) .
Mn3 N4 2.286(11) 3_556
Mn4 O9 2.164(8) .
Mn4 O12 2.168(9) .
Mn4 O3 2.169(8) .
Mn4 O6 2.192(9) 4_566
Mn4 O13 2.205(9) .
Mn4 O14 2.242(9) .
O1 C1 1.381(14) .
C1 C2 1.367(15) .
C1 C6 1.410(16) .
C2 C3 1.432(16) .
C2 C7 1.479(16) .
C3 C4 1.378(16) .
C3 H3A 0.9300 .
C4 C5 1.409(16) .
C4 C8 1.514(17) .
C5 C6 1.379(16) .
C5 H5A 0.9300 .
C6 H6A 0.9300 .
C7 O3 1.261(13) .
C7 O2 1.280(14) .
C8 H8A 0.9600 .
C8 H8B 0.9600 .
C8 H8C 0.9600 .
O4 C9 1.365(14) .
C9 C10 1.400(16) .
C9 C14 1.415(17) .
C10 C11 1.422(17) .
C10 C15 1.472(18) .
C11 C12 1.363(17) .
C11 H11A 0.9300 .
C12 C13 1.398(17) .
C12 C16 1.520(17) .
C13 C14 1.389(17) .
C13 H13A 0.9300 .
C14 H14A 0.9300 .
C15 O6 1.232(14) .
C15 O5 1.284(15) .
O6 Mn4 2.192(9) 4_565
C16 H16A 0.9600 .
C16 H16B 0.9600 .
C16 H16C 0.9600 .
O7 C17 1.365(16) .
C17 C22 1.362(17) .
C17 C18 1.403(17) .
C18 C19 1.417(17) .
C18 C23 1.469(17) .
C19 C20 1.335(18) .
C19 H19A 0.9300 .
C20 C21 1.381(19) .
C20 C24 1.58(2) .
C21 C22 1.431(19) .
C21 H21A 0.9300 .
C22 H22A 0.9300 .
C23 O9 1.245(14) .
C23 O8 1.294(15) .
C24 H24A 0.9600 .
C24 H24B 0.9600 .
C24 H24C 0.9600 .
O10 C25 1.359(14) .
C25 C26 1.387(16) .
C25 C30 1.404(16) .
C26 C27 1.429(17) .
C26 C31 1.446(17) .
C27 C28 1.372(16) .
C27 H27A 0.9300 .
C28 C29 1.368(17) .
C28 C32 1.550(17) .
C29 C30 1.409(17) .
C29 H29A 0.9300 .
C30 H30A 0.9300 .
C31 O12 1.238(13) .
C31 O11 1.328(14) .
C32 H32A 0.9600 .
C32 H32B 0.9600 .
C32 H32C 0.9600 .
O13 H131 0.91(4) .
O13 H132 0.85(4) .
O14 H141 0.88(4) .
O14 H142 0.89(4) .
N1 C45 1.320(14) .
N1 C41 1.345(14) .
C41 C42 1.382(18) .
C41 H41A 0.9300 .
C42 C43 1.345(18) .
C42 H42A 0.9300 .
C43 C44 1.372(18) .
C43 H43A 0.9300 .
C44 C45 1.386(17) .
C44 H44A 0.9300 .
C45 H45A 0.9300 .
N2 C50 1.330(14) .
N2 C46 1.335(15) .
C46 C47 1.397(17) .
C46 H46A 0.9300 .
C47 C48 1.358(16) .
C47 H47A 0.9300 .
C48 C49 1.371(17) .
C48 H48A 0.9300 .
C49 C50 1.354(16) .
C49 H49A 0.9300 .
C50 H50A 0.9300 .
N3 C51 1.342(17) .
N3 C55 1.357(18) .
C51 C52 1.38(2) .
C51 H51A 0.9300 .
C52 C53 1.36(2) .
C52 H52A 0.9300 .
C53 C54 1.38(2) .
C53 H53A 0.9300 .
C54 C55 1.34(2) .
C54 H54A 0.9300 .
C55 H55A 0.9300 .
N4 C56 1.330(16) .
N4 C60 1.353(16) .
C56 C57 1.409(17) .
C56 H56A 0.9300 .
C57 C58 1.353(16) .
C57 H57A 0.9300 .
C58 C59 1.380(18) .
C58 H58A 0.9300 .
C59 C60 1.371(17) .
C59 H59A 0.9300 .
C60 H60A 0.9300 .
O61 C61 1.349(17) .
O61 H61 0.8200 .
C61 H61A 0.9600 .
C61 H61B 0.9600 .
C61 H61C 0.9600 .

loop_
_geom_hbond_atom_site_label_D
_geom_hbond_atom_site_label_H
_geom_hbond_atom_site_label_A
_geom_hbond_distance_DH
_geom_hbond_distance_HA
_geom_hbond_distance_DA
_geom_hbond_angle_DHA
_geom_hbond_site_symmetry_A
O13 H131 O5 0.91(4) 2.20(13) 2.770(12) 120(12) 4_566
O13 H131 O1 0.91(4) 2.19(7) 3.061(12) 159(13) 4_566
O13 H132 O61 0.85(4) 1.93(8) 2.719(14) 153(14) .
O14 H141 O8 0.88(4) 2.53(17) 2.829(13) 101(12) .
O14 H142 O4 0.89(4) 2.12(5) 3.003(12) 173(15) .
O61 H61 O11 0.82 2.23 2.903(13) 139.1 .
